data_4324608
loop_
_publ_author_name
'Tian-Fu Liu'
'Jian L\"u'
'Chongbin Tian'
'Minna Cao'
'Zujin Lin'
'Rong Cao'

_publ_section_title
;
 Porous Anionic, Cationic, and Neutral Metal-Carboxylate Frameworks
 Constructed from Flexible Tetrapodal Ligands: Syntheses, Structures,
 Ion-Exchanges, and Magnetic Properties
;
_journal_name_full 'Inorganic Chemistry'
_journal_page_first 2264
_journal_page_last 2271
_journal_paper_doi 10.1021/ic1019229
_journal_volume 50
_journal_year 2011
_chemical_formula_sum 'C94 H48 N8 O37 Y3'
_chemical_formula_weight 2148.13
_chemical_name_systematic
; 
 ? 
;
_space_group_IT_number 57
_symmetry_cell_setting orthorhombic
_symmetry_space_group_name_Hall '-P 2c 2b'
_symmetry_space_group_name_H-M 'P b c m'
_atom_sites_solution_hydrogens geom
_atom_sites_solution_primary direct
_atom_sites_solution_secondary difmap
_audit_creation_method SHELXL-97
_cell_angle_alpha 90.00
_cell_angle_beta 90.00
_cell_angle_gamma 90.00
_cell_formula_units_Z 4
_cell_length_a 10.6762(16)
_cell_length_b 28.242(5)
_cell_length_c 34.079(6)
_cell_measurement_reflns_used 19130
_cell_measurement_temperature 298(2)
_cell_measurement_theta_max 27.4797
_cell_measurement_theta_min 2.6745
_cell_volume 10275(3)
_computing_cell_refinement 'CrystalClear (Rigaku Inc., 2007)'
_computing_data_collection 'CrystalClear (Rigaku Inc., 2007)'
_computing_data_reduction 'CrystalClear (Rigaku Inc., 2007)'
_computing_molecular_graphics 'SHELXL-97 (Sheldrick, 1997)'
_computing_publication_material 'SHELXL-97 (Sheldrick, 1997)'
_computing_structure_refinement 'SHELXL-97 (Sheldrick, 1997)'
_computing_structure_solution 'SHELXS-97 (Sheldrick, 1990)'
_diffrn_ambient_temperature 298(2)
_diffrn_detector_area_resol_mean 28.5714
_diffrn_measured_fraction_theta_full 0.993
_diffrn_measured_fraction_theta_max 0.993
_diffrn_measurement_device_type
;
Saturn70 (4x4 bin mode)
;
_diffrn_measurement_method CCD_Profile_fitting
_diffrn_radiation_monochromator graphite
_diffrn_radiation_source 'fine-focus sealed tube'
_diffrn_radiation_type MoK\a
_diffrn_radiation_wavelength 0.71073
_diffrn_reflns_av_R_equivalents 0.0579
_diffrn_reflns_av_sigmaI/netI 0.0455
_diffrn_reflns_limit_h_max 8
_diffrn_reflns_limit_h_min -13
_diffrn_reflns_limit_k_max 36
_diffrn_reflns_limit_k_min -36
_diffrn_reflns_limit_l_max 44
_diffrn_reflns_limit_l_min -44
_diffrn_reflns_number 77435
_diffrn_reflns_theta_full 27.49
_diffrn_reflns_theta_max 27.49
_diffrn_reflns_theta_min 2.67
_diffrn_standards_decay_% none
_diffrn_standards_interval_count none
_diffrn_standards_interval_time none
_diffrn_standards_number none
_exptl_absorpt_coefficient_mu 1.765
_exptl_absorpt_correction_T_max 1.0000
_exptl_absorpt_correction_T_min 0.5292
_exptl_absorpt_correction_type multi-scan
_exptl_absorpt_process_details crystalclear
_exptl_crystal_colour Colorless
_exptl_crystal_density_diffrn 1.357
_exptl_crystal_description Prism
_exptl_crystal_F_000 4132
_exptl_crystal_size_max 0.2000
_exptl_crystal_size_mid 0.2000
_exptl_crystal_size_min 0.2000
_refine_diff_density_max 0.697
_refine_diff_density_min -0.330
_refine_diff_density_rms 0.024
_refine_ls_extinction_method none
_refine_ls_goodness_of_fit_ref 1.004
_refine_ls_hydrogen_treatment constr
_refine_ls_matrix_type full
_refine_ls_number_parameters 696
_refine_ls_number_reflns 11898
_refine_ls_number_restraints 25
_refine_ls_restrained_S_all 1.025
_refine_ls_R_factor_all 0.1030
_refine_ls_R_factor_gt 0.0852
_refine_ls_shift/su_max 0.077
_refine_ls_shift/su_mean 0.003
_refine_ls_structure_factor_coef Fsqd
_refine_ls_weighting_details 'calc w=1/[\s^2^(Fo^2^)+(0.1575P)^2^+1.0377P] where P=(Fo^2^+2Fc^2^)/3'
_refine_ls_weighting_scheme calc
_refine_ls_wR_factor_gt 0.2349
_refine_ls_wR_factor_ref 0.2585
_reflns_number_gt 9434
_reflns_number_total 11898
_reflns_threshold_expression >2sigma(I)
_cod_data_source_file ic1019229_si_002_4.cif
_cod_data_source_block compound4
_cod_original_cell_volume 10276(3)
_cod_original_formula_sum 'C94 H48 N8 O37 Y3 '
_cod_database_code 4324608

loop_
_symmetry_equiv_pos_as_xyz
'x, y, z'
'-x, -y, z+1/2'
'x, -y+1/2, -z'
'-x, y+1/2, -z+1/2'
'-x, -y, -z'
'x, y, -z-1/2'
'-x, y-1/2, z'
'x, -y-1/2, z-1/2'

loop_
_atom_site_label
_atom_site_type_symbol
_atom_site_fract_x
_atom_site_fract_y
_atom_site_fract_z
_atom_site_U_iso_or_equiv
_atom_site_adp_type
_atom_site_occupancy
_atom_site_symmetry_multiplicity
_atom_site_calc_flag
_atom_site_refinement_flags
_atom_site_disorder_assembly
_atom_site_disorder_group
Y1 Y 0.94871(5) 0.19161(2) 0.2500 0.0518(5) Uani 1 2 d S . .
O1 O 1.6564(4) 0.14259(13) -0.05666(10) 0.0697(10) Uani 1 1 d . . .
N1 N 0.5443(9) 0.1672(4) 0.2639(3) 0.086(3) Uani 0.50 1 d P . -1
C1 C 1.5286(4) 0.14150(17) 0.00108(12) 0.0582(11) Uani 1 1 d . . .
Y2 Y 1.12830(5) 0.32601(2) 0.2500 0.0522(5) Uani 1 2 d S . .
O2 O 1.8561(4) 0.25911(14) -0.20445(10) 0.0695(10) Uani 1 1 d . . .
N2 N 1.5181(11) 0.3250(5) 0.2500 0.165(7) Uani 1 2 d S . .
C2 C 1.5866(5) 0.17232(18) -0.03081(13) 0.0610(11) Uani 1 1 d . . .
H2A H 1.5201 0.1890 -0.0455 0.073 Uiso 1 1 calc R . .
H2B H 1.6425 0.1963 -0.0188 0.073 Uiso 1 1 calc R . .
Y3 Y 1.16793(8) -0.00982(2) -0.2500 0.0694(6) Uani 1 2 d S . .
O3 O 1.9661(4) 0.19211(14) -0.20935(11) 0.0718(10) Uani 1 1 d . . .
N3 N 1.756(3) 0.5161(9) 0.1593(9) 0.298(11) Uiso 1 1 d . . .
C3 C 1.6249(5) 0.11073(18) 0.02211(14) 0.0640(12) Uani 1 1 d . . .
H3A H 1.5835 0.0918 0.0428 0.077 Uiso 1 1 calc R . .
H3B H 1.6645 0.0887 0.0032 0.077 Uiso 1 1 calc R . .
O4 O 1.7179(3) 0.14070(13) 0.03918(10) 0.0675(10) Uani 1 1 d . . .
N4 N 1.4074(7) -0.0405(2) -0.2500 0.094(2) Uani 1 2 d SDU . .
C4 C 1.4673(5) 0.17585(18) 0.03013(13) 0.0596(11) Uani 1 1 d . . .
H4A H 1.5320 0.1962 0.0424 0.072 Uiso 1 1 calc R . .
H4B H 1.4068 0.1965 0.0163 0.072 Uiso 1 1 calc R . .
O5 O 1.9642(4) 0.13153(14) 0.20618(10) 0.0741(11) Uani 1 1 d . . .
C5 C 1.4361(5) 0.10668(19) -0.01704(13) 0.0643(12) Uani 1 1 d . . .
H5A H 1.4802 0.0857 -0.0358 0.077 Uiso 1 1 calc R . .
H5B H 1.3987 0.0867 0.0037 0.077 Uiso 1 1 calc R . .
O6 O 1.8950(6) 0.05797(16) 0.20260(12) 0.0964(16) Uani 1 1 d . . .
N6 N 1.0331(12) 0.2463(7) 0.0122(5) 0.115(5) Uani 0.50 1 d P A -1
C6 C 1.7078(5) 0.16342(18) -0.08959(13) 0.0628(12) Uani 1 1 d . . .
O7 O 1.4041(4) 0.14879(13) 0.05962(10) 0.0674(10) Uani 1 1 d . . .
C7 C 1.6904(5) 0.21022(18) -0.10037(14) 0.0637(12) Uani 1 1 d . . .
H7 H 1.6403 0.2306 -0.0847 0.076 Uiso 1 1 calc R . .
O8 O 1.1092(4) 0.21230(16) 0.21048(12) 0.0804(12) Uani 1 1 d . . .
N8 N 1.0672(11) 0.4218(5) 0.0024(4) 0.087(5) Uani 0.56(3) 1 d P B 1
C8 C 1.7466(5) 0.22681(18) -0.13414(14) 0.0649(12) Uani 1 1 d . . .
H8 H 1.7326 0.2587 -0.1420 0.078 Uiso 1 1 calc R . .
O9 O 1.2232(4) 0.27717(13) 0.20371(10) 0.0686(10) Uani 1 1 d . . .
C9 C 1.8227(4) 0.19822(18) -0.15683(13) 0.0605(11) Uani 1 1 d . . .
O10 O 1.3400(4) 0.13241(14) -0.03691(11) 0.0714(10) Uani 1 1 d . . .
C10 C 1.8405(5) 0.15155(19) -0.14564(14) 0.0672(12) Uani 1 1 d . . .
H10 H 1.8935 0.1317 -0.1609 0.081 Uiso 1 1 calc R . .
O11 O 1.2008(6) 0.04174(15) -0.20172(13) 0.0956(16) Uani 1 1 d . . .
C11 C 1.7825(6) 0.13337(19) -0.11272(15) 0.0697(13) Uani 1 1 d . . .
H11 H 1.7929 0.1010 -0.1058 0.084 Uiso 1 1 calc R . .
O12 O 1.1167(4) 0.11313(14) -0.20677(11) 0.0754(11) Uani 1 1 d . . .
C12 C 1.8860(5) 0.21847(19) -0.19295(13) 0.0623(12) Uani 1 1 d . . .
O13 O 0.7441(5) 0.1653(2) 0.2500 0.094(2) Uani 1 2 d S . .
C13 C 1.7693(5) 0.12671(18) 0.07403(13) 0.0635(12) Uani 1 1 d . . .
O14 O 1.3321(5) 0.3531(2) 0.2500 0.091(2) Uani 1 2 d S . .
C14 C 1.8277(5) 0.16248(19) 0.09502(15) 0.0678(12) Uani 1 1 d . . .
H14 H 1.8330 0.1936 0.0845 0.081 Uiso 1 1 calc R . .
O15 O 0.9668(9) 0.0162(4) -0.2500 0.125(3) Uani 1 2 d S . .
C15 C 1.8786(6) 0.15227(19) 0.13174(15) 0.0699(13) Uani 1 1 d . . .
H15 H 1.9198 0.1765 0.1461 0.084 Uiso 1 1 calc R . .
O16 O 1.3889(16) -0.0108(6) -0.2295(6) 0.154(4) Uani 0.50 1 d PU . -1
C16 C 1.8698(5) 0.10757(18) 0.14739(14) 0.0636(12) Uani 1 1 d . . .
O17 O 1.3373(12) -0.0547(5) -0.2742(4) 0.145(4) Uani 0.50 1 d PDU . -1
C17 C 1.8177(6) 0.07173(19) 0.12522(16) 0.0745(14) Uani 1 1 d . . .
H17 H 1.8161 0.0404 0.1353 0.089 Uiso 1 1 calc R . .
O18 O 1.5247(14) -0.0527(7) -0.2500 0.236(6) Uani 1 2 d SU . .
C18 C 1.7674(6) 0.08069(19) 0.08824(16) 0.0732(14) Uani 1 1 d . . .
H18 H 1.7324 0.0558 0.0731 0.088 Uiso 1 1 calc R . .
O19 O 1.1815(6) 0.4895(2) 0.0103(2) 0.1197(19) Uani 1 1 d . B 1
C19 C 1.9114(6) 0.09827(18) 0.18875(14) 0.0679(13) Uani 1 1 d . . .
O20 O 1.2310(8) 0.2500 0.0000 0.194(7) Uani 1 2 d S . .
C20 C 1.3567(5) 0.17265(17) 0.09121(13) 0.0602(11) Uani 1 1 d . . .
O21 O 1.6979(15) 0.4927(7) 0.1041(4) 0.246(7) Uani 1 1 d . . .
C21 C 1.3766(5) 0.22023(18) 0.09906(14) 0.0644(12) Uani 1 1 d . . .
H21 H 1.4252 0.2390 0.0816 0.077 Uiso 1 1 calc R . .
C22 C 1.3249(5) 0.24022(18) 0.13263(14) 0.0649(12) Uani 1 1 d . . .
H22 H 1.3414 0.2725 0.1384 0.078 Uiso 1 1 calc R . .
O23 O 1.5945(7) 0.4963(2) 0.0284(3) 0.140(3) Uani 1 1 d . . .
C23 C 1.2505(4) 0.21446(18) 0.15773(13) 0.0609(11) Uani 1 1 d . . .
C24 C 1.2281(5) 0.16688(19) 0.14879(14) 0.0659(12) Uani 1 1 d . . .
H24 H 1.1751 0.1487 0.1654 0.079 Uiso 1 1 calc R . .
C25 C 1.2816(5) 0.14599(19) 0.11647(15) 0.0678(13) Uani 1 1 d . . .
H25 H 1.2675 0.1134 0.1113 0.081 Uiso 1 1 calc R . .
C26 C 1.1903(5) 0.23662(19) 0.19303(13) 0.0627(12) Uani 1 1 d . . .
C27 C 1.3016(5) 0.11662(18) -0.07275(14) 0.0640(12) Uani 1 1 d . . .
C28 C 1.2268(5) 0.14813(19) -0.09324(15) 0.0692(13) Uani 1 1 d . . .
H28 H 1.2046 0.1776 -0.0817 0.083 Uiso 1 1 calc R . .
C29 C 1.1843(6) 0.13705(19) -0.13034(15) 0.0694(13) Uani 1 1 d . . .
H29 H 1.1325 0.1587 -0.1441 0.083 Uiso 1 1 calc R . .
C30 C 1.2173(5) 0.09412(18) -0.14763(14) 0.0676(13) Uani 1 1 d . . .
C31 C 1.2895(7) 0.06232(19) -0.12647(17) 0.0783(15) Uani 1 1 d . . .
H31 H 1.3105 0.0326 -0.1378 0.094 Uiso 1 1 calc R . .
C32 C 1.3319(6) 0.0731(2) -0.08880(17) 0.0760(15) Uani 1 1 d . . .
H32 H 1.3807 0.0510 -0.0744 0.091 Uiso 1 1 calc R . .
C33 C 1.1746(6) 0.08221(17) -0.18841(15) 0.0696(13) Uani 1 1 d . . .
C34 C 0.6322(11) 0.1669(4) 0.2377(4) 0.079(4) Uani 0.50 1 d P . -1
C35 C 0.4088(10) 0.1679(8) 0.2500 0.146(7) Uani 1 2 d S . .
C36 C 0.5875(9) 0.1657(3) 0.3056(3) 0.108(2) Uani 1 1 d . . .
C37 C 1.4390(11) 0.3381(5) 0.2364(4) 0.085(4) Uani 0.50 1 d P C -1
C38 C 1.4799(11) 0.3339(7) 0.1940(3) 0.165(6) Uani 1 1 d . C .
C39 C 1.6386(13) 0.3016(7) 0.2500 0.149(6) Uani 1 2 d S C .
C40 C 1.758(2) 0.5464(9) 0.1978(8) 0.244(9) Uiso 1 1 d . . .
C41 C 1.657(3) 0.5132(10) 0.1313(11) 0.251(12) Uiso 1 1 d . . .
C44 C 1.1340(9) 0.4177(4) -0.0360(3) 0.120(3) Uani 1 1 d . B 1
C45 C 0.9746(11) 0.3886(5) 0.0183(3) 0.137(4) Uani 1 1 d . B 1
C46 C 1.0238(9) 0.4659(4) 0.0627(3) 0.116(3) Uani 1 1 d . B 1
C47 C 1.0956(19) 0.4604(7) 0.0242(6) 0.090(5) Uani 0.56(3) 1 d P B 1
C49 C 1.1234(19) 0.2481(8) 0.0166(7) 0.119(7) Uani 0.50 1 d P A -1
C50 C 1.0740(11) 0.2349(4) 0.0544(4) 0.143(4) Uani 1 1 d . . .
C51 C 0.8987(12) 0.2500 0.0000 0.150(7) Uani 1 2 d S . .
C52 C 1.8792(18) 0.4948(9) 0.1532(7) 0.227(9) Uani 1 1 d . . .
C55 C 1.5387(14) 0.5365(8) 0.1424(8) 0.235(10) Uani 1 1 d . . .
N8' N 1.0416(18) 0.4367(9) 0.0269(7) 0.101(7) Uani 0.44(3) 1 d P B 2
C47' C 1.126(2) 0.4530(9) 0.0003(8) 0.094(8) Uani 0.44(3) 1 d P B 2

loop_
_atom_site_aniso_label
_atom_site_aniso_U_11
_atom_site_aniso_U_22
_atom_site_aniso_U_33
_atom_site_aniso_U_23
_atom_site_aniso_U_13
_atom_site_aniso_U_12
Y1 0.0520(6) 0.0593(6) 0.0440(6) 0.000 0.000 -0.0022(2)
O1 0.088(2) 0.069(2) 0.0526(17) 0.0055(14) 0.0189(16) 0.0102(17)
N1 0.053(5) 0.104(7) 0.101(8) -0.010(5) -0.009(4) 0.002(4)
C1 0.064(2) 0.069(2) 0.0418(19) -0.0005(16) 0.0038(17) -0.0050(19)
Y2 0.0533(6) 0.0588(6) 0.0443(6) 0.000 0.000 -0.0001(2)
O2 0.074(2) 0.076(2) 0.0587(19) 0.0087(15) 0.0145(15) -0.0034(17)
N2 0.059(6) 0.140(10) 0.30(2) 0.000 0.000 0.013(6)
C2 0.068(3) 0.068(3) 0.047(2) 0.0022(17) 0.0116(19) 0.004(2)
Y3 0.0918(7) 0.0585(6) 0.0578(6) 0.000 0.000 -0.0043(3)
O3 0.070(2) 0.083(2) 0.063(2) -0.0033(16) 0.0168(16) -0.0030(17)
C3 0.070(3) 0.069(3) 0.053(2) 0.0005(19) 0.0003(19) -0.003(2)
O4 0.069(2) 0.078(2) 0.0556(18) 0.0075(15) -0.0048(14) -0.0067(16)
N4 0.051(3) 0.050(3) 0.181(8) 0.000 0.000 0.009(3)
C4 0.066(3) 0.067(3) 0.046(2) -0.0012(17) 0.0081(17) -0.0067(19)
O5 0.101(3) 0.068(2) 0.0530(18) -0.0077(15) -0.0084(17) -0.0036(18)
C5 0.072(3) 0.071(3) 0.050(2) -0.0046(19) -0.0047(19) -0.002(2)
O6 0.159(5) 0.075(2) 0.055(2) 0.0061(17) -0.016(2) -0.028(3)
N6 0.079(7) 0.134(12) 0.134(16) 0.054(12) -0.009(7) -0.006(8)
C6 0.070(3) 0.073(3) 0.046(2) 0.0025(18) 0.0103(18) 0.006(2)
O7 0.081(2) 0.069(2) 0.0524(17) -0.0065(14) 0.0149(15) -0.0080(16)
C7 0.069(3) 0.069(3) 0.054(2) 0.0009(19) 0.0127(19) 0.007(2)
O8 0.079(2) 0.088(3) 0.075(2) 0.0060(19) 0.0320(19) 0.0020(19)
N8 0.078(7) 0.101(9) 0.082(8) -0.017(6) -0.006(5) 0.008(6)
C8 0.067(3) 0.067(3) 0.060(2) 0.006(2) 0.011(2) 0.001(2)
O9 0.075(2) 0.074(2) 0.0573(18) -0.0070(15) 0.0130(15) 0.0040(17)
C9 0.059(2) 0.073(3) 0.049(2) -0.0008(18) 0.0080(17) -0.0029(19)
O10 0.075(2) 0.082(2) 0.0575(19) -0.0115(16) -0.0059(15) 0.0071(17)
C10 0.076(3) 0.071(3) 0.054(2) -0.001(2) 0.014(2) 0.005(2)
O11 0.149(4) 0.067(2) 0.071(2) -0.0076(18) -0.035(3) 0.005(2)
C11 0.082(3) 0.066(3) 0.061(3) 0.002(2) 0.015(2) 0.011(2)
O12 0.101(3) 0.069(2) 0.0560(19) 0.0119(15) -0.0122(17) -0.0040(18)
C12 0.061(2) 0.076(3) 0.050(2) -0.0016(19) 0.0068(18) -0.008(2)
O13 0.055(3) 0.073(3) 0.154(6) 0.000 0.000 -0.018(2)
C13 0.069(3) 0.072(3) 0.049(2) 0.0020(18) -0.0020(19) 0.002(2)
O14 0.056(3) 0.065(3) 0.153(6) 0.000 0.000 -0.002(2)
C14 0.075(3) 0.068(3) 0.061(3) 0.006(2) -0.004(2) -0.009(2)
O15 0.107(6) 0.163(8) 0.105(6) 0.000 0.000 0.037(5)
C15 0.085(3) 0.069(3) 0.056(2) -0.002(2) -0.002(2) -0.010(2)
O16 0.131(7) 0.128(7) 0.203(11) 0.007(6) -0.014(7) -0.007(6)
C16 0.077(3) 0.062(2) 0.052(2) -0.0016(18) 0.0028(19) -0.006(2)
O17 0.111(7) 0.110(7) 0.213(10) 0.005(6) 0.006(6) 0.010(6)
C17 0.097(4) 0.062(3) 0.064(3) 0.001(2) -0.015(3) -0.006(2)
O18 0.113(6) 0.239(13) 0.356(17) 0.000 0.000 0.020(8)
C18 0.090(4) 0.067(3) 0.063(3) -0.005(2) -0.013(2) -0.005(2)
O19 0.126(5) 0.113(4) 0.120(5) 0.001(4) -0.012(4) -0.010(4)
C19 0.095(3) 0.060(2) 0.049(2) -0.0036(18) -0.005(2) -0.006(2)
O20 0.069(5) 0.144(8) 0.37(2) 0.094(11) 0.000 0.000
C20 0.065(3) 0.068(3) 0.047(2) -0.0028(17) 0.0070(18) -0.002(2)
O21 0.234(13) 0.36(2) 0.144(9) 0.026(11) -0.029(9) 0.037(13)
C21 0.073(3) 0.068(3) 0.052(2) -0.0021(19) 0.0150(19) -0.008(2)
C22 0.071(3) 0.066(3) 0.058(2) -0.0019(19) 0.012(2) -0.003(2)
O23 0.142(5) 0.100(4) 0.178(7) 0.035(4) -0.043(5) -0.024(4)
C23 0.060(2) 0.072(3) 0.051(2) 0.0018(18) 0.0106(18) 0.003(2)
C24 0.067(3) 0.074(3) 0.057(2) 0.003(2) 0.012(2) -0.007(2)
C25 0.077(3) 0.066(3) 0.060(3) -0.002(2) 0.009(2) -0.011(2)
C26 0.063(2) 0.075(3) 0.050(2) 0.0016(19) 0.0095(18) 0.007(2)
C27 0.066(3) 0.072(3) 0.053(2) -0.0040(19) -0.0038(19) -0.003(2)
C28 0.080(3) 0.067(3) 0.060(3) -0.004(2) -0.002(2) 0.006(2)
C29 0.079(3) 0.071(3) 0.058(3) 0.006(2) -0.005(2) 0.001(2)
C30 0.085(3) 0.063(2) 0.055(2) 0.0039(19) -0.010(2) -0.007(2)
C31 0.106(4) 0.061(3) 0.068(3) -0.007(2) -0.018(3) 0.001(3)
C32 0.096(4) 0.067(3) 0.065(3) -0.001(2) -0.017(3) 0.007(3)
C33 0.097(4) 0.058(3) 0.054(2) 0.0025(18) -0.014(2) -0.005(2)
C34 0.056(6) 0.079(6) 0.103(11) -0.001(5) 0.003(5) -0.004(4)
C35 0.048(5) 0.28(2) 0.108(9) 0.000 0.000 -0.001(8)
C36 0.111(6) 0.122(6) 0.093(5) -0.006(4) -0.012(4) -0.011(5)
C37 0.058(6) 0.096(8) 0.100(9) -0.002(6) 0.004(5) -0.005(5)
C38 0.101(7) 0.290(19) 0.103(7) -0.004(9) 0.011(5) -0.039(9)
C39 0.083(7) 0.169(14) 0.196(17) 0.000 0.000 0.046(8)
C44 0.106(6) 0.164(9) 0.089(5) -0.031(5) -0.009(4) 0.027(6)
C45 0.125(7) 0.166(10) 0.120(7) 0.007(7) -0.013(6) -0.055(7)
C46 0.108(6) 0.149(8) 0.091(5) -0.025(5) -0.009(4) 0.027(5)
C47 0.089(10) 0.096(10) 0.084(10) 0.005(8) -0.003(8) 0.007(8)
C49 0.096(11) 0.102(11) 0.158(19) 0.032(14) -0.005(10) -0.008(9)
C50 0.122(7) 0.157(9) 0.148(9) 0.054(7) -0.046(7) -0.034(6)
C51 0.073(6) 0.162(13) 0.215(17) 0.068(13) 0.000 0.000
C52 0.156(13) 0.31(3) 0.21(2) -0.015(17) 0.023(13) 0.024(16)
C55 0.109(9) 0.230(19) 0.36(3) 0.06(2) -0.056(13) -0.023(11)
N8' 0.081(10) 0.126(16) 0.097(14) 0.000(11) -0.005(9) -0.004(9)
C47' 0.088(12) 0.101(16) 0.093(14) 0.005(10) -0.014(10) 0.013(11)

loop_
_atom_type_symbol
_atom_type_description
_atom_type_scat_dispersion_real
_atom_type_scat_dispersion_imag
_atom_type_scat_source
C C 0.0033 0.0016 'International Tables Vol C Tables 4.2.6.8 and 6.1.1.4'
H H 0.0000 0.0000 'International Tables Vol C Tables 4.2.6.8 and 6.1.1.4'
N N 0.0061 0.0033 'International Tables Vol C Tables 4.2.6.8 and 6.1.1.4'
O O 0.0106 0.0060 'International Tables Vol C Tables 4.2.6.8 and 6.1.1.4'
Y Y -2.7962 3.5667 'International Tables Vol C Tables 4.2.6.8 and 6.1.1.4'

loop_
_geom_angle_atom_site_label_1
_geom_angle_atom_site_label_2
_geom_angle_atom_site_label_3
_geom_angle
_geom_angle_site_symmetry_1
_geom_angle_site_symmetry_3
O8 Y1 O8 73.3(2) 6_556 .
O8 Y1 O5 75.24(16) 6_556 6_456
O8 Y1 O5 122.14(16) . 6_456
O8 Y1 O5 122.14(16) 6_556 1_455
O8 Y1 O5 75.24(16) . 1_455
O5 Y1 O5 82.4(2) 6_456 1_455
O8 Y1 O2 76.56(15) 6_556 8_466
O8 Y1 O2 124.80(15) . 8_466
O5 Y1 O2 92.27(14) 6_456 8_466
O5 Y1 O2 157.82(15) 1_455 8_466
O8 Y1 O2 124.80(15) 6_556 3_455
O8 Y1 O2 76.56(15) . 3_455
O5 Y1 O2 157.82(15) 6_456 3_455
O5 Y1 O2 92.27(14) 1_455 3_455
O2 Y1 O2 84.5(2) 8_466 3_455
O8 Y1 O13 143.34(12) 6_556 .
O8 Y1 O13 143.34(12) . .
O5 Y1 O13 80.06(17) 6_456 .
O5 Y1 O13 80.06(17) 1_455 .
O2 Y1 O13 77.81(16) 8_466 .
O2 Y1 O13 77.81(16) 3_455 .
C6 O1 C2 117.3(4) . .
C34 N1 C36 115.5(9) . .
C34 N1 C35 118.3(9) . .
C36 N1 C35 126.2(9) . .
C5 C1 C2 110.1(4) . .
C5 C1 C3 105.0(4) . .
C2 C1 C3 112.7(4) . .
C5 C1 C4 113.2(4) . .
C2 C1 C4 105.8(4) . .
C3 C1 C4 110.2(4) . .
O12 Y2 O12 81.1(2) 8_566 3
O12 Y2 O3 121.64(15) 8_566 3_455
O12 Y2 O3 74.54(16) 3 3_455
O12 Y2 O3 74.54(16) 8_566 8_466
O12 Y2 O3 121.64(15) 3 8_466
O3 Y2 O3 75.0(2) 3_455 8_466
O12 Y2 O14 78.45(16) 8_566 .
O12 Y2 O14 78.45(16) 3 .
O3 Y2 O14 142.41(11) 3_455 .
O3 Y2 O14 142.41(11) 8_466 .
O12 Y2 O9 91.87(14) 8_566 6_556
O12 Y2 O9 155.99(16) 3 6_556
O3 Y2 O9 127.62(14) 3_455 6_556
O3 Y2 O9 77.60(14) 8_466 6_556
O14 Y2 O9 77.66(15) . 6_556
O12 Y2 O9 155.99(16) 8_566 .
O12 Y2 O9 91.87(14) 3 .
O3 Y2 O9 77.60(14) 3_455 .
O3 Y2 O9 127.62(14) 8_466 .
O14 Y2 O9 77.66(15) . .
O9 Y2 O9 85.35(19) 6_556 .
C12 O2 Y1 130.8(3) . 3_655
C37 N2 C37 53.2(16) . 6_556
C37 N2 C39 153.2(8) . .
C37 N2 C39 153.2(8) 6_556 .
C37 N2 C38 102.6(10) . 6_556
C37 N2 C38 49.5(8) 6_556 6_556
C39 N2 C38 104.1(5) . 6_556
C37 N2 C38 49.5(8) . .
C37 N2 C38 102.6(10) 6_556 .
C39 N2 C38 104.1(5) . .
C38 N2 C38 151.8(11) 6_556 .
O1 C2 C1 108.5(4) . .
O6 Y3 O6 93.6(2) 2_854 5_855
O6 Y3 O11 171.3(2) 2_854 .
O6 Y3 O11 84.86(17) 5_855 .
O6 Y3 O11 84.86(17) 2_854 6
O6 Y3 O11 171.3(2) 5_855 6
O11 Y3 O11 95.4(2) . 6
O6 Y3 O15 84.9(3) 2_854 .
O6 Y3 O15 84.9(3) 5_855 .
O11 Y3 O15 86.4(3) . .
O11 Y3 O15 86.4(3) 6 .
O6 Y3 O17 99.1(4) 2_854 6
O6 Y3 O17 69.3(3) 5_855 6
O11 Y3 O17 88.4(4) . 6
O11 Y3 O17 119.3(3) 6 6
O15 Y3 O17 154.1(3) . 6
O6 Y3 O17 69.3(3) 2_854 .
O6 Y3 O17 99.1(4) 5_855 .
O11 Y3 O17 119.3(3) . .
O11 Y3 O17 88.4(4) 6 .
O15 Y3 O17 154.1(3) . .
O17 Y3 O17 41.0(6) 6 .
O6 Y3 O16 119.4(5) 2_854 .
O6 Y3 O16 94.4(4) 5_855 .
O11 Y3 O16 69.3(5) . .
O11 Y3 O16 93.8(4) 6 .
O15 Y3 O16 155.6(5) . .
O17 Y3 O16 32.8(4) 6 .
O17 Y3 O16 50.1(5) . .
O6 Y3 O16 94.4(4) 2_854 6
O6 Y3 O16 119.4(5) 5_855 6
O11 Y3 O16 93.8(4) . 6
O11 Y3 O16 69.3(5) 6 6
O15 Y3 O16 155.6(5) . 6
O17 Y3 O16 50.1(5) 6 6
O17 Y3 O16 32.8(4) . 6
O16 Y3 O16 33.0(9) . 6
O6 Y3 N4 95.2(2) 2_854 .
O6 Y3 N4 95.2(2) 5_855 .
O11 Y3 N4 93.47(19) . .
O11 Y3 N4 93.47(19) 6 .
O15 Y3 N4 179.8(3) . .
O17 Y3 N4 26.0(2) 6 .
O17 Y3 N4 26.0(2) . .
O16 Y3 N4 24.3(4) . .
O16 Y3 N4 24.3(4) 6 .
C12 O3 Y2 156.4(4) . 3_655
C41 N3 C52 123(3) . .
C41 N3 C40 127(3) . .
C52 N3 C40 110(3) . .
O4 C3 C1 108.8(4) . .
C13 O4 C3 117.5(4) . .
O16 N4 O16 78.0(18) . 6
O16 N4 O17 72.8(11) . 6
O16 N4 O17 125.7(13) 6 6
O16 N4 O17 125.7(13) . .
O16 N4 O17 72.8(11) 6 .
O17 N4 O17 88.4(16) 6 .
O16 N4 O18 111.8(12) . .
O16 N4 O18 111.8(12) 6 .
O17 N4 O18 121.3(10) 6 .
O17 N4 O18 121.3(10) . .
O16 N4 Y3 65.7(9) . .
O16 N4 Y3 65.7(9) 6 .
O17 N4 Y3 60.7(8) 6 .
O17 N4 Y3 60.7(8) . .
O18 N4 Y3 176.6(10) . .
O7 C4 C1 108.5(4) . .
C19 O5 Y1 147.7(4) . 1_655
O10 C5 C1 109.2(4) . .
C19 O6 Y3 151.7(4) . 5_855
C49 N6 C51 169.8(18) . .
C49 N6 C50 65.6(15) . .
C51 N6 C50 123.1(11) . .
O1 C6 C7 124.7(4) . .
O1 C6 C11 115.1(4) . .
C7 C6 C11 120.3(4) . .
C20 O7 C4 117.7(4) . .
C8 C7 C6 119.1(4) . .
C26 O8 Y1 161.5(4) . .
C47 N8 C45 117.7(17) . .
C47 N8 C44 115.8(18) . .
C45 N8 C44 126.5(12) . .
C7 C8 C9 121.6(5) . .
C26 O9 Y2 128.1(3) . .
C8 C9 C10 118.8(4) . .
C8 C9 C12 119.7(5) . .
C10 C9 C12 121.4(4) . .
C27 O10 C5 118.3(4) . .
C11 C10 C9 121.1(5) . .
C33 O11 Y3 145.5(4) . .
C10 C11 C6 119.0(5) . .
C33 O12 Y2 146.6(4) . 3
O2 C12 O3 125.0(4) . .
O2 C12 C9 119.1(4) . .
O3 C12 C9 116.0(5) . .
C34 O13 C34 38.5(12) . 6_556
C34 O13 Y1 151.8(7) . .
C34 O13 Y1 151.8(7) 6_556 .
O4 C13 C14 114.7(4) . .
O4 C13 C18 124.6(5) . .
C14 C13 C18 120.6(5) . .
C37 O14 C37 41.6(13) 6_556 .
C37 O14 Y2 135.9(7) 6_556 .
C37 O14 Y2 135.9(7) . .
C13 C14 C15 119.2(5) . .
C16 C15 C14 120.8(5) . .
N4 O16 Y3 90.0(10) . .
C15 C16 C17 119.3(5) . .
C15 C16 C19 120.3(4) . .
C17 C16 C19 120.3(5) . .
N4 O17 Y3 93.3(9) . .
C16 C17 C18 121.2(5) . .
C13 C18 C17 118.7(5) . .
O6 C19 O5 124.9(5) . .
O6 C19 C16 118.3(4) . .
O5 C19 C16 116.7(4) . .
C49 O20 C49 53(2) 3 .
O7 C20 C21 124.9(4) . .
O7 C20 C25 115.6(4) . .
C21 C20 C25 119.5(4) . .
C20 C21 C22 119.4(4) . .
C23 C22 C21 121.8(5) . .
C22 C23 C24 118.1(4) . .
C22 C23 C26 121.7(5) . .
C24 C23 C26 120.2(4) . .
C25 C24 C23 121.1(4) . .
C24 C25 C20 120.1(5) . .
O9 C26 O8 123.8(4) . .
O9 C26 C23 119.7(4) . .
O8 C26 C23 116.5(5) . .
O10 C27 C32 125.1(5) . .
O10 C27 C28 114.5(5) . .
C32 C27 C28 120.4(5) . .
C29 C28 C27 120.4(5) . .
C28 C29 C30 120.1(5) . .
C31 C30 C29 119.0(5) . .
C31 C30 C33 120.4(5) . .
C29 C30 C33 120.7(5) . .
C30 C31 C32 121.2(5) . .
C27 C32 C31 118.8(5) . .
O12 C33 O11 124.6(5) . .
O12 C33 C30 117.5(5) . .
O11 C33 C30 117.9(5) . .
O13 C34 N1 117.2(11) . .
O13 C34 C36 127.1(10) . 6_556
N1 C34 C36 115.6(10) . 6_556
N1 C35 N1 36.3(9) . 6_556
N1 C36 C34 35.9(6) . 6_556
N2 C37 O14 132.5(13) . .
N2 C37 C38 99.4(11) . .
O14 C37 C38 128.1(12) . .
C37 C38 N2 31.2(6) . .
O21 C41 N3 106(3) . .
O21 C41 C55 138(4) . .
N3 C41 C55 116(3) . .
O19 C47 N8 117(2) . .
O19 C47 C46 126.5(16) . .
N8 C47 C46 116(2) . .
N6 C49 O20 145(3) . .
N6 C49 C50 76.3(16) . .
O20 C49 C50 137.2(17) . .
C49 C50 N6 38.1(8) . .
N6 C51 N6 33.3(12) 3 .

loop_
_geom_bond_atom_site_label_1
_geom_bond_atom_site_label_2
_geom_bond_distance
_geom_bond_site_symmetry_2
Y1 O8 2.256(4) 6_556
Y1 O8 2.256(4) .
Y1 O5 2.266(4) 6_456
Y1 O5 2.266(4) 1_455
Y1 O2 2.308(3) 8_466
Y1 O2 2.308(3) 3_455
Y1 O13 2.308(5) .
O1 C6 1.381(5) .
O1 C2 1.427(6) .
N1 C34 1.295(15) .
N1 C36 1.495(13) .
N1 C35 1.522(13) .
C1 C5 1.524(7) .
C1 C2 1.524(6) .
C1 C3 1.526(7) .
C1 C4 1.532(6) .
Y2 O12 2.267(4) 8_566
Y2 O12 2.267(4) 3
Y2 O3 2.276(4) 3_455
Y2 O3 2.276(4) 8_466
Y2 O14 2.307(6) .
Y2 O9 2.327(3) 6_556
Y2 O9 2.327(3) .
O2 C12 1.254(7) .
O2 Y1 2.308(3) 3_655
N2 C37 1.032(15) .
N2 C37 1.032(15) 6_556
N2 C39 1.445(16) .
N2 C38 1.967(12) 6_556
N2 C38 1.967(12) .
Y3 O6 2.216(4) 2_854
Y3 O6 2.216(4) 5_855
Y3 O11 2.225(4) .
Y3 O11 2.225(4) 6
Y3 O15 2.270(9) .
Y3 O17 2.358(14) 6
Y3 O17 2.358(14) .
Y3 O16 2.460(16) .
Y3 O16 2.460(16) 6
Y3 N4 2.699(7) .
O3 C12 1.264(6) .
O3 Y2 2.276(4) 3_655
N3 C41 1.43(4) .
N3 C52 1.46(3) .
N3 C40 1.57(3) .
C3 O4 1.428(6) .
O4 C13 1.367(6) .
N4 O16 1.109(18) .
N4 O16 1.109(18) 6
N4 O17 1.185(9) 6
N4 O17 1.185(9) .
N4 O18 1.299(16) .
C4 O7 1.431(5) .
O5 C19 1.246(6) .
O5 Y1 2.266(4) 1_655
C5 O10 1.428(6) .
O6 C19 1.245(7) .
O6 Y3 2.216(4) 5_855
N6 C49 0.98(2) .
N6 C51 1.497(18) .
N6 C50 1.537(18) .
C6 C7 1.384(7) .
C6 C11 1.406(7) .
O7 C20 1.368(5) .
C7 C8 1.380(6) .
O8 C26 1.255(6) .
N8 C47 1.35(3) .
N8 C45 1.467(19) .
N8 C44 1.493(17) .
C8 C9 1.382(7) .
O9 C26 1.252(6) .
C9 C10 1.385(7) .
C9 C12 1.516(6) .
O10 C27 1.363(6) .
C10 C11 1.380(7) .
O11 C33 1.261(7) .
O12 C33 1.239(6) .
O12 Y2 2.267(4) 3
O13 C34 1.266(13) .
O13 C34 1.266(13) 6_556
C13 C14 1.386(7) .
C13 C18 1.387(7) .
O14 C37 1.302(14) 6_556
O14 C37 1.302(14) .
C14 C15 1.394(7) .
C15 C16 1.374(7) .
C16 C17 1.380(7) .
C16 C19 1.501(7) .
C17 C18 1.393(7) .
O19 C47 1.32(2) .
O20 C49 1.28(2) 3
O20 C49 1.28(2) .
C20 C21 1.387(7) .
C20 C25 1.397(7) .
O21 C41 1.18(3) .
C21 C22 1.390(6) .
C22 C23 1.375(6) .
C23 C24 1.398(7) .
C23 C26 1.500(6) .
C24 C25 1.374(7) .
C27 C32 1.383(8) .
C27 C28 1.385(7) .
C28 C29 1.379(7) .
C29 C30 1.393(8) .
C30 C31 1.386(8) .
C30 C33 1.501(7) .
C31 C32 1.395(7) .
C34 C36 1.554(15) 6_556
C35 N1 1.522(13) 6_556
C36 C34 1.554(15) 6_556
C37 C38 1.515(17) .
C41 C55 1.47(3) .
C46 C47 1.53(2) .
C49 C50 1.44(2) .
C51 N6 1.497(18) 3
N8' C47' 1.36(4) .
